data_4312671
loop_
_publ_author_name
'Masayasu Mizuno'
'Hideki Hayashi'
'Shuhei Fujinami'
'Hideki Furutachi'
'Shigenori Nagatomo'
'Shigenori Otake'
'Kounosuke Uozumi'
'Masatatsu Suzuki'
'Teizo Kitagawa'

_publ_contact_author_address
;
Department of Chemistry, Faculty of Science, Kanazawa University,
Kakuma-machi, Kanazawa 920-1192, Japan
;
_publ_contact_author_email ' Prof Masatatsu Suzuki'
_publ_contact_author_fax ' +81-76-264-5742 '
_publ_contact_author_name ' Prof Masatatsu Suzuki'
_publ_contact_author_phone ' +81-76-264-5701 '
_publ_section_title
;
 Ligand Effect on Reversible Conversion between Copper(I) and
 Bis(\m-oxo)dicopper(III) Complex with a Sterically Hindered Tetradentate
 Tripodal Ligand and Monooxygenase Activity of Bis(\m-oxo)dicopper(III)
 Complex
;
_journal_name_full 'Inorganic Chemistry'
_journal_page_first 8534
_journal_page_last 8544
_journal_paper_doi 10.1021/ic0345166
_journal_volume 42
_journal_year 2003
_chemical_formula_moiety 'C44 H54 Cu2 N8 O2, 2(C H4 O), 2(Cl O4)'
_chemical_formula_sum 'C46 H62 Cl2 Cu2 N8 O12'
_chemical_formula_weight 1117.04
_space_group_IT_number 14
_symmetry_cell_setting monoclinic
_symmetry_Int_Tables_number 14
_symmetry_space_group_name_Hall '-P 2ybc'
_symmetry_space_group_name_H-M 'P 1 21/c 1'
_cell_angle_alpha 90
_cell_angle_beta 97.700(6)
_cell_angle_gamma 90
_cell_formula_units_Z 2
_cell_length_a 11.642(3)
_cell_length_b 16.689(4)
_cell_length_c 12.885(4)
_cell_measurement_reflns_used 10601
_cell_measurement_temperature 123.2
_cell_measurement_theta_max 27.5
_cell_measurement_theta_min 3.3
_cell_volume 2480.9(12)
_computing_cell_refinement CRYSTALCLEAR
_computing_data_collection CRYSTALCLEAR
_computing_data_reduction 'teXsan Ver. 1.11'
_computing_publication_material 'teXsan Ver. 1.11'
_computing_structure_refinement 'teXsan Ver. 1.10'
_computing_structure_solution SIR92
_diffrn_detector_area_resol_mean 14.62
_diffrn_measured_fraction_theta_full 0.9743
_diffrn_measured_fraction_theta_max 0.9743
_diffrn_measurement_device_type 'Rigaku/MSC Mercury CCD'
_diffrn_measurement_method \w
_diffrn_radiation_monochromator 'equatorial mounted graphite'
_diffrn_radiation_type 'Mo K\a'
_diffrn_radiation_wavelength 0.7107
_diffrn_reflns_av_R_equivalents 0.043
_diffrn_reflns_limit_h_max 15
_diffrn_reflns_limit_h_min -14
_diffrn_reflns_limit_k_max 21
_diffrn_reflns_limit_k_min -19
_diffrn_reflns_limit_l_max 16
_diffrn_reflns_limit_l_min -16
_diffrn_reflns_number 20149
_diffrn_reflns_theta_full 27.48
_diffrn_reflns_theta_max 27.48
_exptl_absorpt_coefficient_mu 1.034
_exptl_absorpt_correction_T_max 0.950
_exptl_absorpt_correction_T_min 0.883
_exptl_absorpt_correction_type multi-scan
_exptl_absorpt_process_details '(Jacobson, 1998)'
_exptl_crystal_colour Green
_exptl_crystal_density_diffrn 1.495
_exptl_crystal_density_method 'not measured'
_exptl_crystal_description Platelet
_exptl_crystal_F_000 1164.0
_exptl_crystal_size_max 0.25
_exptl_crystal_size_mid 0.10
_exptl_crystal_size_min 0.05
_refine_diff_density_max 0.55
_refine_diff_density_min -0.54
_refine_ls_extinction_method none
_refine_ls_goodness_of_fit_ref 1.112
_refine_ls_hydrogen_treatment noref
_refine_ls_number_parameters 316
_refine_ls_number_reflns 4115
_refine_ls_R_factor_gt 0.0325
_refine_ls_shift/su_max 0.0004
_refine_ls_structure_factor_coef F
_refine_ls_weighting_details 'w = 1/[\s^2^(Fo) + 0.00070|Fo|^2^]'
_refine_ls_weighting_scheme calc
_refine_ls_wR_factor_ref 0.0441
_reflns_number_gt 4115
_reflns_number_total 5545
_reflns_threshold_expression F^2^>3.0\s(F^2^)
_cod_data_source_file ic0345166_1.cif
_cod_data_source_block III
_cod_original_cell_volume 2480(1)
_cod_original_formula_sum 'C46 H62 Cl2 Cu2 N8 O12 '
_cod_database_code 4312671

loop_
_symmetry_equiv_pos_as_xyz
x,y,z
-x,1/2+y,1/2-z
-x,-y,-z
x,1/2-y,1/2+z

loop_
_atom_site_label
_atom_site_type_symbol
_atom_site_fract_x
_atom_site_fract_y
_atom_site_fract_z
_atom_site_U_iso_or_equiv
_atom_site_adp_type
_atom_site_occupancy
_atom_site_calc_flag
_atom_site_refinement_flags
_atom_site_disorder_assembly
_atom_site_disorder_group
Cu1 Cu 0.12816(2) 0.02252(2) 0.02826(2) 0.01188(7) Uani 1.00 d . . .
O1 O -0.0212(1) 0.0305(1) 0.0785(1) 0.0157(4) Uani 1.00 d . . .
N1 N 0.1585(2) 0.1436(1) -0.0422(2) 0.0155(5) Uani 1.00 d . . .
N2 N 0.2686(2) -0.0031(1) -0.0435(2) 0.0143(5) Uani 1.00 d . . .
N3 N 0.2205(2) 0.0748(1) 0.1547(2) 0.0143(5) Uani 1.00 d . . .
N4 N -0.1079(2) 0.3358(2) -0.0661(2) 0.0279(6) Uani 1.00 d . . .
C1 C 0.2044(2) 0.1187(2) -0.1381(2) 0.0202(6) Uani 1.00 d . . .
C2 C 0.2904(2) 0.0513(2) -0.1161(2) 0.0159(6) Uani 1.00 d . . .
C3 C 0.3840(2) 0.0438(2) -0.1719(2) 0.0228(7) Uani 1.00 d . . .
C4 C 0.4546(2) -0.0228(2) -0.1542(2) 0.0236(7) Uani 1.00 d . . .
C5 C 0.4304(2) -0.0794(2) -0.0822(2) 0.0194(6) Uani 1.00 d . . .
C6 C 0.3364(2) -0.0685(2) -0.0270(2) 0.0165(6) Uani 1.00 d . . .
C7 C 0.3082(2) -0.1290(2) 0.0512(2) 0.0239(7) Uani 1.00 d . . .
C8 C 0.2442(2) 0.1859(2) 0.0316(2) 0.0215(7) Uani 1.00 d . . .
C9 C 0.2655(2) 0.1482(2) 0.1394(2) 0.0165(6) Uani 1.00 d . . .
C10 C 0.3325(2) 0.1891(2) 0.2194(2) 0.0214(7) Uani 1.00 d . . .
C11 C 0.3540(2) 0.1540(2) 0.3174(2) 0.0233(7) Uani 1.00 d . . .
C12 C 0.3076(2) 0.0794(2) 0.3333(2) 0.0215(7) Uani 1.00 d . . .
C13 C 0.2397(2) 0.0414(2) 0.2516(2) 0.0172(6) Uani 1.00 d . . .
C14 C 0.1840(2) -0.0381(2) 0.2678(2) 0.0227(7) Uani 1.00 d . . .
C15 C 0.0461(2) 0.1838(2) -0.0631(2) 0.0201(6) Uani 1.00 d . . .
C16 C 0.0400(2) 0.2574(2) -0.1342(2) 0.0241(7) Uani 1.00 d . . .
C17 C -0.0821(2) 0.2894(2) -0.1450(2) 0.0220(7) Uani 1.00 d . . .
C18 C -0.1647(3) 0.2680(2) -0.2273(2) 0.0268(7) Uani 1.00 d . . .
C19 C -0.2765(3) 0.2963(2) -0.2313(2) 0.0330(8) Uani 1.00 d . . .
C20 C -0.3028(2) 0.3453(2) -0.1516(3) 0.0326(8) Uani 1.00 d . . .
C21 C -0.2176(3) 0.3627(2) -0.0704(2) 0.0326(8) Uani 1.00 d . . .
C22 C -0.0510(2) 0.0822(2) 0.1578(2) 0.0241(7) Uani 1.00 d . . .
Cl1 Cl 0.50724(5) 0.35366(4) 0.09199(5) 0.0213(2) Uani 1.00 d . . .
O2 O 0.5574(2) 0.3551(2) 0.1998(2) 0.0450(7) Uani 1.00 d . . .
O3 O 0.5582(2) 0.4142(1) 0.0355(2) 0.0460(7) Uani 1.00 d . . .
O4 O 0.5262(2) 0.2763(1) 0.0476(2) 0.0330(6) Uani 1.00 d . . .
O5 O 0.3847(2) 0.3670(1) 0.0855(2) 0.0319(6) Uani 1.00 d . . .
O6 O 0.0566(2) 0.3608(2) 0.1134(2) 0.0451(7) Uani 1.00 d . . .
C23 C 0.1154(3) 0.4303(2) 0.0884(3) 0.0419(10) Uani 1.00 d . . .
H1 H 0.1420 0.1012 -0.1881 0.0243 Uiso 1.00 calc . . .
H2 H 0.2417 0.1630 -0.1654 0.0243 Uiso 1.00 calc . . .
H3 H 0.3992 0.0835 -0.2212 0.0274 Uiso 1.00 calc . . .
H4 H 0.5193 -0.0294 -0.1912 0.0283 Uiso 1.00 calc . . .
H5 H 0.4777 -0.1257 -0.0703 0.0233 Uiso 1.00 calc . . .
H6 H 0.3112 -0.1043 0.1179 0.0286 Uiso 1.00 calc . . .
H7 H 0.2326 -0.1497 0.0303 0.0286 Uiso 1.00 calc . . .
H8 H 0.3630 -0.1715 0.0550 0.0286 Uiso 1.00 calc . . .
H9 H 0.3155 0.1869 0.0034 0.0258 Uiso 1.00 calc . . .
H10 H 0.2177 0.2392 0.0388 0.0258 Uiso 1.00 calc . . .
H11 H 0.3632 0.2404 0.2072 0.0257 Uiso 1.00 calc . . .
H12 H 0.4001 0.1809 0.3732 0.0279 Uiso 1.00 calc . . .
H13 H 0.3223 0.0545 0.4000 0.0258 Uiso 1.00 calc . . .
H14 H 0.1021 -0.0330 0.2533 0.0273 Uiso 1.00 calc . . .
H15 H 0.2100 -0.0767 0.2221 0.0273 Uiso 1.00 calc . . .
H16 H 0.2046 -0.0548 0.3383 0.0273 Uiso 1.00 calc . . .
H17 H -0.0085 0.1459 -0.0949 0.0241 Uiso 1.00 calc . . .
H18 H 0.0246 0.2002 0.0022 0.0241 Uiso 1.00 calc . . .
H19 H 0.0927 0.2972 -0.1040 0.0290 Uiso 1.00 calc . . .
H20 H 0.0592 0.2429 -0.2011 0.0290 Uiso 1.00 calc . . .
H21 H -0.1446 0.2338 -0.2810 0.0322 Uiso 1.00 calc . . .
H22 H -0.3341 0.2824 -0.2878 0.0396 Uiso 1.00 calc . . .
H23 H -0.3787 0.3667 -0.1529 0.0391 Uiso 1.00 calc . . .
H24 H -0.2368 0.3953 -0.0147 0.0391 Uiso 1.00 calc . . .
H25 H -0.0029 0.0712 0.2217 0.0290 Uiso 1.00 calc . . .
H26 H -0.0404 0.1363 0.1381 0.0290 Uiso 1.00 calc . . .
H27 H -0.1298 0.0740 0.1668 0.0290 Uiso 1.00 calc . . .
H28 H 0.1961 0.4193 0.0932 0.0503 Uiso 1.00 calc . . .
H29 H 0.0871 0.4466 0.0191 0.0503 Uiso 1.00 calc . . .
H30 H 0.1030 0.4719 0.1360 0.0503 Uiso 1.00 calc . . .
H31 H -0.0053 0.3495 0.0567 0.0075 Uiso 1.00 calc . . .

loop_
_atom_site_aniso_label
_atom_site_aniso_U_11
_atom_site_aniso_U_22
_atom_site_aniso_U_33
_atom_site_aniso_U_12
_atom_site_aniso_U_13
_atom_site_aniso_U_23
Cu1 0.0102(1) 0.0140(2) 0.0113(1) -0.0007(1) 0.0007(1) -0.0008(1)
O1 0.0130(8) 0.0188(9) 0.0152(8) -0.0015(7) 0.0016(7) -0.0080(7)
N1 0.0159(10) 0.016(1) 0.0140(10) 0.0019(8) -0.0014(8) -0.0007(8)
N2 0.0117(9) 0.016(1) 0.0147(10) -0.0008(7) 0.0006(8) 0.0003(8)
N3 0.0126(9) 0.018(1) 0.0118(9) 0.0013(8) -0.0006(8) -0.0013(8)
N4 0.022(1) 0.032(1) 0.029(1) 0.003(1) -0.002(1) -0.001(1)
C1 0.023(1) 0.020(1) 0.018(1) 0.000(1) 0.004(1) 0.004(1)
C2 0.013(1) 0.019(1) 0.016(1) -0.0012(10) 0.0031(9) -0.0003(10)
C3 0.022(1) 0.026(1) 0.022(1) -0.004(1) 0.009(1) 0.001(1)
C4 0.017(1) 0.029(1) 0.025(1) -0.001(1) 0.007(1) -0.005(1)
C5 0.012(1) 0.022(1) 0.023(1) 0.0028(10) -0.0011(10) -0.007(1)
C6 0.015(1) 0.018(1) 0.016(1) -0.0015(9) -0.0018(9) -0.0011(10)
C7 0.024(1) 0.021(1) 0.027(1) 0.004(1) 0.005(1) 0.004(1)
C8 0.025(1) 0.018(1) 0.020(1) -0.005(1) -0.003(1) 0.002(1)
C9 0.014(1) 0.018(1) 0.018(1) 0.0012(10) 0.0021(10) -0.001(1)
C10 0.021(1) 0.021(1) 0.022(1) -0.003(1) 0.002(1) -0.003(1)
C11 0.022(1) 0.028(1) 0.018(1) -0.003(1) -0.002(1) -0.007(1)
C12 0.020(1) 0.029(1) 0.014(1) 0.001(1) -0.0011(10) 0.001(1)
C13 0.015(1) 0.022(1) 0.015(1) 0.0015(9) 0.0022(9) 0.0005(10)
C14 0.027(1) 0.024(1) 0.017(1) -0.004(1) 0.002(1) 0.005(1)
C15 0.018(1) 0.020(1) 0.021(1) 0.001(1) 0.000(1) 0.004(1)
C16 0.025(1) 0.022(1) 0.025(1) 0.004(1) 0.003(1) 0.006(1)
C17 0.023(1) 0.018(1) 0.024(1) 0.001(1) 0.002(1) 0.008(1)
C18 0.034(2) 0.019(1) 0.026(1) -0.004(1) -0.001(1) 0.006(1)
C19 0.029(2) 0.032(2) 0.034(2) -0.009(1) -0.010(1) 0.015(1)
C20 0.020(1) 0.038(2) 0.039(2) 0.004(1) 0.002(1) 0.013(1)
C21 0.025(1) 0.038(2) 0.034(2) 0.008(1) 0.003(1) -0.001(1)
C22 0.023(1) 0.029(2) 0.022(1) -0.001(1) 0.007(1) -0.010(1)
Cl1 0.0220(3) 0.0227(3) 0.0187(3) 0.0026(2) 0.0008(2) -0.0031(2)
O2 0.038(1) 0.069(2) 0.024(1) 0.020(1) -0.0099(10) -0.013(1)
O3 0.052(1) 0.027(1) 0.064(2) -0.005(1) 0.026(1) 0.005(1)
O4 0.048(1) 0.020(1) 0.030(1) 0.0085(9) 0.006(1) -0.0035(8)
O5 0.0215(10) 0.041(1) 0.032(1) 0.0060(9) -0.0016(9) -0.0034(10)
O6 0.045(1) 0.053(2) 0.031(1) -0.005(1) -0.013(1) 0.005(1)
C23 0.035(2) 0.056(2) 0.032(2) 0.003(2) -0.002(1) -0.003(2)

loop_
_atom_type_symbol
_atom_type_description
_atom_type_scat_dispersion_real
_atom_type_scat_dispersion_imag
_atom_type_scat_source
H H 0.000 0.000
;International Tables for Crystallography
(1992, Vol. C, Table 6.1.1.2)
;
C C 0.003 0.002
;International Tables for Crystallography
(1992, Vol. C, Tables 4.2.6.8 and 6.1.1.1)
;
N N 0.006 0.003
;International Tables for Crystallography
(1992, Vol. C, Tables 4.2.6.8 and 6.1.1.1)
;
O O 0.011 0.006
;International Tables for Crystallography
(1992, Vol. C, Tables 4.2.6.8 and 6.1.1.1)
;
Cl Cl 0.148 0.159
;International Tables for Crystallography
(1992, Vol. C, Tables 4.2.6.8 and 6.1.1.1)
;
Cu Cu 0.320 1.265
;International Tables for Crystallography
(1992, Vol. C, Tables 4.2.6.8 and 6.1.1.1)
;

loop_
_geom_angle_atom_site_label_1
_geom_angle_atom_site_label_2
_geom_angle_atom_site_label_3
_geom_angle
_geom_angle_site_symmetry_1
_geom_angle_site_symmetry_2
_geom_angle_site_symmetry_3
_geom_angle_publ_flag
O1 Cu1 O1 75.47(7) . . 3_555 yes
O1 Cu1 N1 105.55(7) . . . yes
O1 Cu1 N2 168.44(8) . . . yes
O1 Cu1 N3 96.03(7) . . . yes
O1 Cu1 N1 104.03(7) 3_555 . . yes
O1 Cu1 N2 93.45(8) 3_555 . . yes
O1 Cu1 N3 170.95(7) 3_555 . . yes
N1 Cu N2 80.02(8) . . . yes
N1 Cu1 N3 81.00(8) . . . yes
N2 Cu1 N3 94.85(8) . . . yes
Cu1 O1 Cu1 104.53(7) . . 3_555 yes
Cu1 O1 C22 126.8(2) . . . yes
Cu1 O1 C22 126.4(2) 3_555 . . yes
Cu1 N1 C1 100.3(1) . . . yes
Cu1 N1 C8 107.4(1) . . . yes
Cu1 N1 C15 107.4(1) . . . yes
C1 N1 C8 113.0(2) . . . yes
C1 N1 C15 113.1(2) . . . yes
C8 N1 C15 114.4(2) . . . yes
Cu1 N2 C2 114.3(2) . . . yes
Cu1 N2 C6 126.1(2) . . . yes
C2 N2 C6 119.6(2) . . . yes
Cu1 N3 C9 116.4(2) . . . yes
Cu1 N3 C13 124.5(2) . . . yes
C9 N3 C13 119.0(2) . . . yes
C17 N4 C21 117.9(3) . . . yes
N1 C1 C2 111.1(2) . . . yes
N2 C2 C1 116.7(2) . . . yes
N2 C2 C3 122.0(2) . . . yes
C1 C2 C3 121.2(2) . . . yes
C2 C3 C4 118.5(2) . . . yes
C3 C4 C5 119.4(2) . . . yes
C4 C5 C6 119.9(2) . . . yes
N2 C6 C5 120.5(2) . . . yes
N2 C6 C7 118.5(2) . . . yes
C5 C6 C7 121.0(2) . . . yes
N1 C8 C9 114.2(2) . . . yes
N3 C9 C8 119.3(2) . . . yes
N3 C9 C10 121.7(2) . . . yes
C8 C9 C10 119.0(2) . . . yes
C9 C10 C11 119.1(2) . . . yes
C10 C11 C12 119.3(2) . . . yes
C11 C12 C13 119.7(2) . . . yes
N3 C13 C12 121.2(2) . . . yes
N3 C13 C14 118.0(2) . . . yes
C12 C13 C14 120.9(2) . . . yes
N1 C15 C16 116.6(2) . . . yes
C15 C16 C17 107.9(2) . . . yes
N4 C17 C16 116.0(2) . . . yes
N4 C17 C18 121.8(3) . . . yes
C16 C17 C18 122.1(3) . . . yes
C17 C18 C19 119.8(3) . . . yes
C18 C19 C20 118.6(3) . . . yes
C19 C20 C21 118.8(3) . . . yes
N4 C21 C20 123.0(3) . . . yes
O2 CL1 O3 109.9(2) . . . yes
O2 CL1 O4 109.6(1) . . . yes
O2 CL1 O5 109.0(1) . . . yes
O3 CL1 O4 109.7(1) . . . yes
O3 CL1 O5 109.9(1) . . . yes
O4 CL1 O5 108.6(1) . . . yes

loop_
_geom_bond_atom_site_label_1
_geom_bond_atom_site_label_2
_geom_bond_distance
_geom_bond_site_symmetry_1
_geom_bond_site_symmetry_2
_geom_bond_publ_flag
Cu1 O1 1.940(2) . . yes
Cu1 O1 1.940(2) . 3_555 yes
Cu1 N1 2.263(2) . . yes
Cu1 N2 2.029(2) . . yes
Cu1 N3 2.026(2) . . yes
N1 C1 1.470(3) . . yes
N1 C8 1.464(3) . . yes
N1 C15 1.464(3) . . yes
N2 C2 1.352(3) . . yes
N2 C6 1.346(3) . . yes
N3 C9 1.358(3) . . yes
N3 C13 1.358(3) . . yes
N4 C17 1.344(4) . . yes
N4 C21 1.347(4) . . yes
C1 C2 1.507(4) . . yes
C2 C3 1.390(3) . . yes
C3 C4 1.383(4) . . yes
C4 C5 1.379(4) . . yes
C5 C6 1.395(3) . . yes
C6 C7 1.493(4) . . yes
C8 C9 1.515(4) . . yes
C9 C10 1.386(4) . . yes
C10 C11 1.383(4) . . yes
C11 C12 1.383(4) . . yes
C12 C13 1.383(4) . . yes
C13 C14 1.503(4) . . yes
C15 C16 1.528(4) . . yes
C16 C17 1.507(4) . . yes
C17 C18 1.380(4) . . yes
C18 C19 1.379(4) . . yes
C19 C20 1.380(5) . . yes
C20 C21 1.374(4) . . yes
O1 C22 1.416(3) . . yes
CL1 O2 1.434(2) . . yes
CL1 O3 1.421(2) . . yes
CL1 O4 1.441(2) . . yes
CL1 O5 1.435(2) . . yes
O6 C23 1.406(4) . . yes

loop_
_geom_contact_atom_site_label_1
_geom_contact_atom_site_label_2
_geom_contact_distance
_geom_contact_site_symmetry_1
_geom_contact_site_symmetry_2
_geom_contact_publ_flag
O2 C19 3.233(4) . 4_655 ?
O2 C3 3.247(3) . 4_555 ?
O2 C7 3.386(4) . 2_655 ?
O2 C14 3.476(4) . 2_655 ?
O3 C21 3.220(4) . 1_655 ?
O3 O3 3.247(5) . 3_665 ?
O3 C20 3.286(4) . 1_655 ?
O3 C12 3.492(4) . 2_655 ?
O4 C5 3.345(3) . 3_655 ?
O4 C7 3.470(3) . 3_655 ?
O4 C11 3.546(3) . 4_554 ?
O4 C8 3.593(4) . . ?
O5 C23 3.313(4) . . ?
O5 C12 3.375(3) . 4_554 ?
O5 C11 3.444(3) . 4_554 ?
O5 C8 3.462(3) . . ?
O5 C3 3.463(3) . 4_555 ?
O5 C10 3.527(4) . . ?
O6 N4 2.829(3) . . ?
O6 C1 3.444(4) . 4_555 ?
N4 C23 3.439(4) . . ?
C4 C6 3.489(4) . 3_655 ?
C4 C5 3.589(4) . 3_655 ?
C5 C19 3.483(4) . 2_544 ?
C17 C22 3.381(4) . 4_554 ?
C18 C22 3.274(4) . 4_554 ?
